data_4321032
loop_
_publ_author_name
'Raymond J. Batchelor'
'Frederick W. B. Einstein'
'Ian D. Gay'
'Jian-Hua Gu'
'Seema Mehta'
'B. Mario Pinto'
'Xue-Min Zhou'

_publ_contact_author
;
 F.W.B. Einstein
 Dept. of Chemistry, Simon Fraser University
 8888 University Way
 Burnaby, B.C.
 Canada
 V5A 1S6
;
_publ_contact_author_email einstein@sfu.ca
_publ_contact_author_fax 604-291-3765
_publ_contact_author_phone 604-291-4878
_publ_section_title
;
 Synthesis, Characterization, and Redox Behavior of New Selenium Coronands
 and of Copper(I) and Copper(II) Complexes of Selenium Coronands
;
_journal_name_full 'Inorganic Chemistry'
_journal_page_first 2558
_journal_page_last 2571
_journal_paper_doi 10.1021/ic991345p
_journal_volume 39
_journal_year 2000
_chemical_formula_moiety 'Se4 C18 H20 '
_chemical_formula_sum 'C18 H20 Se4'
_chemical_formula_weight 552.19
_chemical_name_systematic ?
_space_group_IT_number 29
_symmetry_cell_setting orthorhombic
_symmetry_space_group_name_Hall 'P 2c -2ac'
_symmetry_space_group_name_H-M 'P c a 21'
_cell_angle_alpha 90.0
_cell_angle_beta 90.0
_cell_angle_gamma 90.0
_cell_formula_units_Z 4
_cell_length_a 9.645(3)
_cell_length_b 12.679(6)
_cell_length_c 15.332(4)
_cell_measurement_reflns_used 25
_cell_measurement_temperature 190
_cell_measurement_theta_max 20.50
_cell_measurement_theta_min 16.00
_cell_volume 1874.9(12)
_computing_data_reduction 'NRCVAX DATRD2'
_computing_molecular_graphics CRYSTALS
_computing_publication_material 'NRCVAX TABLES'
_computing_structure_refinement 'NRCVAX LSTSQ'
_computing_structure_solution 'NRCVAX SOLVER'
_diffrn_ambient_temperature 190
_diffrn_measurement_device 'Nonius CAD-4    '
_diffrn_measurement_method 'Theta/2theta scan b/P/b '
_diffrn_radiation_monochromator graphite
_diffrn_radiation_source 'xray tube'
_diffrn_radiation_type 'Molybdenum K\a'
_diffrn_radiation_wavelength 0.70930
_diffrn_reflns_number 2206
_diffrn_reflns_theta_max 27.00
_diffrn_reflns_theta_min 2.00
_diffrn_standards_decay_% 0.0
_diffrn_standards_interval_time 60
_diffrn_standards_number 2
_exptl_absorpt_coefficient_mu 7.74
_exptl_absorpt_correction_T_max 0.346
_exptl_absorpt_correction_T_min 0.271
_exptl_absorpt_correction_type integration
_exptl_crystal_density_diffrn 1.956
_exptl_crystal_F_000 1055.75
_exptl_crystal_size_max 0.17
_exptl_crystal_size_mid 0.21
_exptl_crystal_size_min 0.24
_refine_diff_density_max 0.5
_refine_diff_density_min -0.4
_refine_ls_extinction_coef 3093(254)
_refine_ls_extinction_method Larson
_refine_ls_goodness_of_fit_obs 1.25
_refine_ls_matrix_type full
_refine_ls_number_parameters 200
_refine_ls_number_reflns 1732
_refine_ls_number_restraints 21
_refine_ls_R_factor_obs 0.027
_refine_ls_shift/esd_max 0.03
_refine_ls_structure_factor_coef F
_refine_ls_weighting_details 1/(\s^2^(F)+0.0001F^2^)
_refine_ls_weighting_scheme sigma
_refine_ls_wR_factor_obs 0.0.026
_reflns_number_observed 1732
_reflns_number_total 2206
_reflns_observed_criterion 'Inet > 2.5\s(Inet)'
_cod_data_source_file ic991345p_2.cif
_cod_data_source_block seph
_cod_depositor_comments
;
 Changing the _atom_site_occupancy data item value from '.' to '1'
 for all fully occupied atom sites.

 Antanas Vaitkus,
 2017-02-19
;
_cod_original_cell_volume 1874.9
_cod_original_formula_sum 'Se4 C18 H20 '
_cod_database_code 4321032

loop_
_symmetry_equiv_pos_as_xyz
x,y,z
1/2-x,y,1/2+z
1/2+x,-y,z
-x,-y,1/2+z

loop_
_atom_site_aniso_label
_atom_site_aniso_U_11
_atom_site_aniso_U_22
_atom_site_aniso_U_33
_atom_site_aniso_U_12
_atom_site_aniso_U_13
_atom_site_aniso_U_23
_atom_site_aniso_type_symbol
Se(1) 0.0297(4) 0.0348(4) 0.0467(4) -0.0034(3) 0.0034(3) -0.0095(3) Se
Se(4) 0.0374(4) 0.0322(3) 0.0402(3) 0.0113(3) -0.0002(3) 0.0008(3) Se
Se(8) 0.0273(8) 0.0367(4) 0.0394(16) 0.0028(5) 0.0064(9) 0.0007(9) Se
Se(18) 0.0273(8) 0.0367(4) 0.0394(16) 0.0028(5) 0.0064(9) 0.0007(9) Se
Se(11) 0.0225(3) 0.0511(4) 0.0374(3) -0.0004(3) 0.0000(3) -0.0061(4) Se
C(2) 0.028(3) 0.032(3) 0.025(3) 0.003(3) 0.003(3) -0.001(3) C
C(3) 0.028(3) 0.026(3) 0.027(3) 0.0028(24) 0.003(3) 0.001(3) C
C(9) 0.031(4) 0.038(4) 0.026(4) 0.004(3) 0.002(3) -0.003(3) C
C(10) 0.020(3) 0.039(4) 0.034(4) 0.006(3) 0.001(3) -0.004(3) C
C(12) 0.027(4) 0.040(4) 0.039(4) -0.003(3) 0.003(3) -0.008(4) C
C(13) 0.031(4) 0.052(5) 0.035(4) 0.001(4) -0.003(3) -0.007(4) C
C(14) 0.027(4) 0.059(5) 0.037(5) -0.004(4) -0.005(3) -0.013(4) C
C(21) 0.033(4) 0.037(4) 0.041(4) 0.007(3) -0.001(4) 0.003(4) C
C(22) 0.040(4) 0.033(4) 0.044(4) 0.005(3) 0.0098(4) 0.001(4) C
C(23) 0.038(4) 0.036(4) 0.039(4) -0.007(4) 0.003(4) -0.002(4) C
C(24) 0.025(4) 0.039(4) 0.028(4) -0.002(3) -0.001(3) -0.003(3) C
C(31) 0.039(4) 0.047(4) 0.035(5) 0.007(4) 0.004(4) -0.002(4) C
C(32) 0.059(5) 0.036(4) 0.043(4) 0.000(4) 0.008(5) 0.006(4) C
C(33) 0.039(4) 0.050(5) 0.038(4) -0.013(4) 0.005(4) -0.012(4) C
C(34) 0.030(4) 0.059(5) 0.030(4) -0.004(4) -0.002(3) -0.002(4) C

loop_
_atom_site_label
_atom_site_fract_x
_atom_site_fract_y
_atom_site_fract_z
_atom_site_U_iso_or_equiv
_atom_site_thermal_displace_type
_atom_site_calc_flag
_atom_site_refinement_flags
_atom_site_type_symbol
_atom_site_occupancy
Se(1) 0.55230(7) 0.13233(5) 0.44627(14) 0.0371(4) Uani ? . Se 1
Se(4) 0.86265(7) 0.11449(5) 0.53986(14) 0.0366(3) Uani ? . Se 1
Se(8) 0.4384(3) 0.12787(22) 0.8021(3) 0.0345(10) Uani ? . Se 0.670(7)
Se(18) 0.4563(6) 0.1286(5) 0.7770(4) 0.0345(10) Uani ? . Se 0.330(7)
Se(11) 0.17392(6) 0.22719(5) 0.67453(15) 0.0370(3) Uani ? . Se 1
C(2) 0.6575(6) 0.2587(4) 0.4670(4) 0.028(3) Uani ? . C 1
C(3) 0.7851(6) 0.2495(4) 0.5099(4) 0.027(3) Uani ? . C 1
C(5) 0.8203(7) 0.1132(7) 0.6633(4) 0.0357(21) Uiso ? . C 0.670(7)
C(6) 0.6661(7) 0.1133(7) 0.6800(5) 0.0340(19) Uiso ? . C 0.670(7)
C(7) 0.6348(8) 0.1025(8) 0.7775(5) 0.0384(22) Uiso ? . C 0.670(7)
C(15) 0.7341(15) 0.0803(11) 0.6382(7) 0.0357(21) Uiso ? . C 0.330(7)
C(16) 0.7459(15) 0.1537(11) 0.7175(7) 0.0340(19) Uiso ? . C 0.330(7)
C(17) 0.6571(10) 0.1230(14) 0.7970(8) 0.0384(22) Uiso ? . C 0.330(7)
C(9) 0.4334(6) 0.2751(4) 0.7657(4) 0.032(3) Uani ? . C 1
C(10) 0.3238(6) 0.3137(5) 0.7154(4) 0.031(3) Uani ? . C 1
C(12) 0.2673(6) 0.1664(5) 0.5720(4) 0.035(3) Uani ? . C 1
C(13) 0.2994(7) 0.2457(5) 0.5007(4) 0.039(4) Uani ? . C 1
C(14) 0.3687(7) 0.1934(6) 0.4237(4) 0.041(4) Uani ? . C 1
C(21) 0.6118(7) 0.3575(5) 0.4410(5) 0.037(3) Uani ? . C 1
C(22) 0.6926(7) 0.4466(5) 0.4572(5) 0.039(4) Uani ? . C 1
C(23) 0.8168(7) 0.4374(5) 0.4995(4) 0.038(4) Uani ? . C 1
C(24) 0.8659(6) 0.3394(5) 0.5251(4) 0.030(3) Uani ? . C 1
C(31) 0.3178(7) 0.4208(5) 0.6966(4) 0.040(4) Uani ? . C 1
C(32) 0.4199(7) 0.4910(6) 0.7254(4) 0.046(4) Uani ? . C 1
C(33) 0.5264(7) 0.4502(6) 0.7768(4) 0.042(4) Uani ? . C 1
C(34) 0.5332(6) 0.3447(6) 0.7962(4) 0.040(4) Uani ? . C 1
H(51) 0.8609(7) 0.1729(7) 0.6907(4) 0.038(6) Uiso ? . H 0.670(7)
H(52) 0.8566(7) 0.0506(7) 0.6887(4) 0.038(6) Uiso ? . H 0.670(7)
H(61) 0.6281(7) 0.1766(7) 0.6571(5) 0.037(6) Uiso ? . H 0.670(7)
H(62) 0.6233(7) 0.0544(7) 0.6528(5) 0.037(6) Uiso ? . H 0.670(7)
H(71) 0.6836(8) 0.1578(8) 0.8058(5) 0.042(6) Uiso ? . H 0.670(7)
H(72) 0.6640(8) 0.0366(8) 0.8004(5) 0.042(6) Uiso ? . H 0.670(7)
H(151) 0.7488(15) 0.0094(11) 0.6560(7) 0.038(6) Uiso ? . H 0.330(7)
H(152) 0.6418(15) 0.0881(11) 0.6177(7) 0.038(6) Uiso ? . H 0.330(7)
H(161) 0.8377(15) 0.1486(11) 0.7395(7) 0.037(6) Uiso ? . H 0.330(7)
H(162) 0.7263(15) 0.2250(11) 0.7030(7) 0.037(6) Uiso ? . H 0.330(7)
H(171) 0.6915(10) 0.1489(14) 0.8509(8) 0.042(6) Uiso ? . H 0.330(7)
H(172) 0.6688(10) 0.0487(14) 0.7947(8) 0.042(6) Uiso ? . H 0.330(7)
H(121) 0.3532(6) 0.1378(5) 0.5909(4) 0.043(6) Uiso ? . H 1
H(122) 0.2112(6) 0.1117(5) 0.5486(4) 0.043(6) Uiso ? . H 1
H(131) 0.3583(7) 0.2994(5) 0.5230(4) 0.050(6) Uiso ? . H 1
H(132) 0.2141(7) 0.2760(5) 0.4825(4) 0.050(6) Uiso ? . H 1
H(141) 0.3786(7) 0.2451(6) 0.3793(4) 0.049(6) Uiso ? . H 1
H(142) 0.3098(7) 0.1384(6) 0.4035(4) 0.049(6) Uiso ? . H 1
H(211) 0.5257(7) 0.3643(5) 0.4114(5) 0.036(6) Uiso ? . H 1
H(221) 0.6605(7) 0.5140(5) 0.4392(5) 0.039(6) Uiso ? . H 1
H(231) 0.8697(7) 0.4989(5) 0.5118(4) 0.040(6) Uiso ? . H 1
H(241) 0.9541(6) 0.3332(5) 0.5522(4) 0.028(6) Uiso ? . H 1
H(311) 0.2419(7) 0.4471(5) 0.6637(4) 0.041(6) Uiso ? . H 1
H(321) 0.4161(7) 0.5638(6) 0.7109(4) 0.045(6) Uiso ? . H 1
H(331) 0.5968(7) 0.4962(6) 0.7976(4) 0.045(6) Uiso ? . H 1
H(341) 0.6064(6) 0.3192(6) 0.8319(4) 0.042(6) Uiso ? . H 1

loop_
_atom_type_symbol
_atom_type_description
_atom_type_scat_dispersion_real
_atom_type_scat_dispersion_imag
_atom_type_scat_source
Se ? -0.178 2.223 'International Tables Vol. IV Table 2.2B'
C ? 0.002 0.002 'International Tables Vol. IV Table 2.2B'
H ? 0.000 0.000 'International Tables Vol. IV Table 2.2B'

loop_
_geom_angle_atom_site_label_1
_geom_angle_atom_site_label_2
_geom_angle_atom_site_label_3
_geom_angle
_geom_angle_site_symmetry_1
_geom_angle_site_symmetry_2
_geom_angle_site_symmetry_3
_geom_angle_publ_flag
C(2) Se(1) C(14) 100.2(3) ? ? ? ?
C(3) Se(4) C(5) 99.1(3) ? ? ? ?
C(3) Se(4) C(15) 97.6(4) ? ? ? ?
C(7) Se(8) C(9) 97.2(4) ? ? ? ?
C(17) Se(18) C(9) 99.6(6) ? ? ? ?
C(10) Se(11) C(12) 98.0(3) ? ? ? ?
Se(1) C(2) C(3) 118.2(4) ? ? ? ?
Se(1) C(2) C(21) 122.5(5) ? ? ? ?
C(3) C(2) C(21) 119.3(5) ? ? ? ?
Se(4) C(3) C(2) 121.9(4) ? ? ? ?
Se(4) C(3) C(24) 117.9(4) ? ? ? ?
C(2) C(3) C(24) 120.0(5) ? ? ? ?
Se(4) C(5) C(6) 111.9(5) ? ? ? ?
C(5) C(6) C(7) 111.1(6) ? ? ? ?
Se(8) C(7) C(6) 111.4(5) ? ? ? ?
Se(18) C(7) C(6) 100.0(5) ? ? ? ?
Se(4) C(15) C(16) 114.8(9) ? ? ? ?
C(15) C(16) C(17) 115.6(12) ? ? ? ?
Se(18) C(17) C(16) 114.6(9) ? ? ? ?
Se(8) C(9) C(10) 120.8(4) ? ? ? ?
Se(8) C(9) C(34) 119.7(5) ? ? ? ?
Se(18) C(9) C(10) 119.1(5) ? ? ? ?
Se(18) C(9) C(34) 121.1(5) ? ? ? ?
C(10) C(9) C(34) 119.3(5) ? ? ? ?
Se(11) C(10) C(9) 123.4(5) ? ? ? ?
Se(11) C(10) C(31) 117.4(5) ? ? ? ?
C(9) C(10) C(31) 119.2(6) ? ? ? ?
Se(11) C(12) C(13) 114.2(4) ? ? ? ?
C(12) C(13) C(14) 111.2(5) ? ? ? ?
Se(1) C(14) C(13) 115.7(4) ? ? ? ?
C(2) C(21) C(22) 120.2(6) ? ? ? ?
C(21) C(22) C(23) 120.3(6) ? ? ? ?
C(22) C(23) C(24) 120.6(6) ? ? ? ?
C(3) C(24) C(23) 119.5(6) ? ? ? ?
C(10) C(31) C(32) 121.9(6) ? ? ? ?
C(31) C(32) C(33) 117.4(6) ? ? ? ?
C(32) C(33) C(34) 121.3(6) ? ? ? ?
C(9) C(34) C(33) 120.9(6) ? ? ? ?

loop_
_geom_bond_atom_site_label_1
_geom_bond_atom_site_label_2
_geom_bond_distance
_geom_bond_site_symmetry_1
_geom_bond_site_symmetry_2
_geom_bond_publ_flag
Se(1) C(2) 1.923(6) ? ? ?
Se(1) C(14) 1.963(7) ? ? ?
Se(4) C(3) 1.923(6) ? ? ?
Se(4) C(5) 1.937(7) ? ? ?
Se(8) C(7) 1.959(8) ? ? ?
Se(8) C(9) 1.949(6) ? ? ?
Se(18) C(17) 1.962(12) ? ? ?
Se(18) C(9) 1.878(8) ? ? ?
Se(11) C(10) 1.920(6) ? ? ?
Se(11) C(12) 1.969(7) ? ? ?
C(2) C(3) 1.400(8) ? ? ?
C(2) C(21) 1.388(9) ? ? ?
C(3) C(24) 1.400(9) ? ? ?
C(5) C(6) 1.509(10) ? ? ?
C(6) C(7) 1.530(11) ? ? ?
C(15) C(16) 1.535(17) ? ? ?
C(16) C(17) 1.539(17) ? ? ?
C(9) C(10) 1.397(8) ? ? ?
C(9) C(34) 1.387(9) ? ? ?
C(10) C(31) 1.389(9) ? ? ?
C(12) C(13) 1.516(9) ? ? ?
C(13) C(14) 1.511(9) ? ? ?
C(21) C(22) 1.395(9) ? ? ?
C(22) C(23) 1.368(9) ? ? ?
C(23) C(24) 1.387(9) ? ? ?
C(31) C(32) 1.399(10) ? ? ?
C(32) C(33) 1.395(10) ? ? ?
C(33) C(34) 1.372(10) ? ? ?

loop_
_geom_contact_atom_site_label_1
_geom_contact_atom_site_label_2
_geom_contact_distance
_geom_contact_site_symmetry_1
_geom_contact_site_symmetry_2
_geom_contact_publ_flag
? ? ? ? ? ?

loop_
_geom_torsion_atom_site_label_1
_geom_torsion_atom_site_label_2
_geom_torsion_atom_site_label_3
_geom_torsion_atom_site_label_4
_geom_torsion
_geom_torsion_site_symmetry_1
_geom_torsion_site_symmetry_2
_geom_torsion_site_symmetry_3
_geom_torsion_site_symmetry_4
_geom_torsion_publ_flag
? ? ? ? ? ? ? ? ? ?
